data_7150162
loop_
_publ_author_name
'Hysell, Michelle'
'Siegel, Jay S.'
'Tor, Yitzhak'

_publ_section_title
;
 Synthesis and stability of exocyclic triazine nucleosides.
;
_journal_issue 16
_journal_name_full 'Organic &amp; biomolecular chemistry'
_journal_page_first 2946
_journal_page_last 2952
_journal_paper_doi 10.1039/b503757c
_journal_volume 3
_journal_year 2005
_chemical_formula_sum 'C11 H22 N6 O4'
_chemical_formula_weight 302.35
_chemical_name_systematic
;
?
;
_space_group_IT_number 18
_symmetry_cell_setting orthorhombic
_symmetry_space_group_name_Hall 'P 2 2ab'
_symmetry_space_group_name_H-M 'P 21 21 2'
_atom_sites_solution_hydrogens geom
_atom_sites_solution_primary direct
_atom_sites_solution_secondary difmap
_audit_creation_method SHELXL-97
_cell_angle_alpha 90.00
_cell_angle_beta 90.00
_cell_angle_gamma 90.00
_cell_formula_units_Z 4
_cell_length_a 12.9893(12)
_cell_length_b 22.218(2)
_cell_length_c 5.2165(5)
_cell_measurement_temperature 100(2)
_cell_volume 1505.5(2)
_computing_cell_refinement 'Bruker SMART'
_computing_data_collection 'Bruker SMART'
_computing_data_reduction 'Bruker SAINT'
_computing_molecular_graphics 'Bruker SHELXTL'
_computing_publication_material 'Bruker SHELXTL'
_computing_structure_refinement 'SHELXL-97 (Sheldrick, 1997)'
_computing_structure_solution 'SHELXS-97 (Sheldrick, 1990)'
_diffrn_ambient_temperature 100(2)
_diffrn_measured_fraction_theta_full 0.996
_diffrn_measured_fraction_theta_max 0.996
_diffrn_measurement_device_type 'CCD area detector'
_diffrn_measurement_method 'phi and omega scans'
_diffrn_radiation_monochromator graphite
_diffrn_radiation_source 'fine-focus sealed tube'
_diffrn_radiation_type MoK\a
_diffrn_radiation_wavelength 0.71073
_diffrn_reflns_av_R_equivalents 0.0335
_diffrn_reflns_av_sigmaI/netI 0.0328
_diffrn_reflns_limit_h_max 16
_diffrn_reflns_limit_h_min -16
_diffrn_reflns_limit_k_max 28
_diffrn_reflns_limit_k_min -27
_diffrn_reflns_limit_l_max 6
_diffrn_reflns_limit_l_min -6
_diffrn_reflns_number 12910
_diffrn_reflns_theta_full 27.52
_diffrn_reflns_theta_max 27.52
_diffrn_reflns_theta_min 1.82
_exptl_absorpt_coefficient_mu 0.103
_exptl_absorpt_correction_T_max 0.9938
_exptl_absorpt_correction_T_min 0.9551
_exptl_absorpt_correction_type semi-empirical
_exptl_absorpt_process_details semi-empirical
_exptl_crystal_colour colorless
_exptl_crystal_density_diffrn 1.334
_exptl_crystal_density_meas 0
_exptl_crystal_density_method 'not measured'
_exptl_crystal_description plate
_exptl_crystal_F_000 648
_exptl_crystal_size_max 0.45
_exptl_crystal_size_mid 0.21
_exptl_crystal_size_min 0.06
_refine_diff_density_max 0.423
_refine_diff_density_min -0.624
_refine_diff_density_rms 0.065
_refine_ls_abs_structure_details 'Flack H D (1983), Acta Cryst. A39, 876-881'
_refine_ls_abs_structure_Flack 0.1(15)
_refine_ls_extinction_method none
_refine_ls_goodness_of_fit_ref 1.031
_refine_ls_hydrogen_treatment mixed
_refine_ls_matrix_type full
_refine_ls_number_parameters 206
_refine_ls_number_reflns 3420
_refine_ls_number_restraints 0
_refine_ls_restrained_S_all 1.031
_refine_ls_R_factor_all 0.0581
_refine_ls_R_factor_gt 0.0526
_refine_ls_shift/su_max 0.000
_refine_ls_shift/su_mean 0.000
_refine_ls_structure_factor_coef Fsqd
_refine_ls_weighting_details 'calc w=1/[\s^2^(Fo^2^)+(0.0830P)^2^+0.9378P] where P=(Fo^2^+2Fc^2^)/3'
_refine_ls_weighting_scheme calc
_refine_ls_wR_factor_gt 0.1361
_refine_ls_wR_factor_ref 0.1396
_reflns_number_gt 3138
_reflns_number_total 3420
_reflns_threshold_expression >2sigma(I)
_cod_data_source_file b503757c.txt
_cod_data_source_block michb
_cod_depositor_comments
;
The following automatic conversions were performed:
'_symmetry_cell_setting' value 'Orthorhombic' changed to 'orthorhombic'
according to '/home/saulius/struct/CIF-dictionaries/cif_core.dic'
dictionary named 'cif_core.dic' version 2.4.1 from 2010-06-29.

Automatic conversion script
Id: cif_fix_enum 1527 2010-12-29 10:47:43Z saulius 
;
_cod_original_sg_symbol_H-M P2(1)2(1)2
_cod_database_code 7150162

loop_
_symmetry_equiv_pos_as_xyz
'x, y, z'
'-x, -y, z'
'-x+1/2, y+1/2, -z'
'x+1/2, -y+1/2, -z'

loop_
_atom_site_label
_atom_site_type_symbol
_atom_site_fract_x
_atom_site_fract_y
_atom_site_fract_z
_atom_site_U_iso_or_equiv
_atom_site_adp_type
_atom_site_occupancy
_atom_site_symmetry_multiplicity
_atom_site_calc_flag
_atom_site_refinement_flags
_atom_site_disorder_assembly
_atom_site_disorder_group
N1 N 0.71314(14) 0.77324(8) 0.4807(4) 0.0154(4) Uani 1 1 d . . .
N2 N 0.73165(15) 0.67555(9) 0.6168(4) 0.0172(4) Uani 1 1 d . . .
N3 N 0.85370(15) 0.65325(9) 0.9468(4) 0.0176(4) Uani 1 1 d . . .
N4 N 0.82736(14) 0.75513(9) 0.8140(4) 0.0160(4) Uani 1 1 d . . .
N5 N 0.75580(16) 0.57915(10) 0.7564(4) 0.0222(5) Uani 1 1 d . . .
N6 N 0.94476(15) 0.73043(10) 1.1256(4) 0.0190(4) Uani 1 1 d . . .
O1 O 0.62489(12) 0.85661(7) 0.6444(3) 0.0165(3) Uani 1 1 d . . .
O2 O 0.45663(13) 0.93853(8) 0.8257(3) 0.0160(4) Uani 1 1 d . . .
O3 O 0.63540(13) 0.96332(7) 0.1271(3) 0.0160(3) Uani 1 1 d . . .
O4 O 0.5574(3) 0.4451(2) 0.1714(14) 0.153(3) Uani 1 1 d . . .
C1 C 0.59450(17) 0.91260(10) 0.5306(4) 0.0135(4) Uani 1 1 d . . .
H1A H 0.6332 0.9464 0.6128 0.016 Uiso 1 1 calc R . .
C2 C 0.62721(17) 0.90667(10) 0.2509(4) 0.0140(4) Uani 1 1 d . . .
H2C H 0.5781 0.8801 0.1561 0.017 Uiso 1 1 calc R . .
C3 C 0.73134(18) 0.87553(10) 0.2796(4) 0.0156(5) Uani 1 1 d . . .
H3C H 0.7873 0.9055 0.2989 0.019 Uiso 1 1 calc R . .
H3B H 0.7462 0.8499 0.1288 0.019 Uiso 1 1 calc R . .
C4 C 0.72046(17) 0.83704(10) 0.5239(4) 0.0155(5) Uani 1 1 d . . .
H4A H 0.7795 0.8455 0.6415 0.019 Uiso 1 1 calc R . .
C5 C 0.75895(16) 0.73321(10) 0.6448(5) 0.0151(4) Uani 1 1 d . . .
C6 C 0.78110(18) 0.63770(10) 0.7740(5) 0.0176(5) Uani 1 1 d . . .
C7 C 0.87290(17) 0.71276(10) 0.9585(5) 0.0171(5) Uani 1 1 d . . .
C8 C 0.48054(17) 0.92181(10) 0.5684(4) 0.0139(4) Uani 1 1 d . . .
H8A H 0.4562 0.9537 0.4503 0.017 Uiso 1 1 calc R . .
H8B H 0.4437 0.8841 0.5251 0.017 Uiso 1 1 calc R . .
C9 C 0.63858(18) 0.75206(11) 0.2904(5) 0.0185(5) Uani 1 1 d . . .
H9A H 0.6413 0.7080 0.2802 0.028 Uiso 1 1 calc R . .
H9B H 0.6553 0.7693 0.1225 0.028 Uiso 1 1 calc R . .
H9C H 0.5692 0.7647 0.3410 0.028 Uiso 1 1 calc R . .
C10 C 0.6917(2) 0.55658(12) 0.5504(7) 0.0331(7) Uani 1 1 d . . .
H10A H 0.6822 0.5131 0.5707 0.050 Uiso 1 1 calc R . .
H10B H 0.7250 0.5648 0.3854 0.050 Uiso 1 1 calc R . .
H10C H 0.6246 0.5766 0.5556 0.050 Uiso 1 1 calc R . .
C11 C 0.97234(18) 0.79275(12) 1.1701(5) 0.0224(5) Uani 1 1 d . . .
H11A H 1.0259 0.7948 1.3020 0.034 Uiso 1 1 calc R . .
H11B H 0.9115 0.8151 1.2277 0.034 Uiso 1 1 calc R . .
H11C H 0.9982 0.8105 1.0106 0.034 Uiso 1 1 calc R . .
H5A H 0.795(3) 0.5513(14) 0.839(7) 0.032(8) Uiso 1 1 d . . .
H6A H 0.972(2) 0.7033(14) 1.212(6) 0.015(7) Uiso 1 1 d . . .
H3A H 0.585(2) 0.9664(12) 0.019(6) 0.016(7) Uiso 1 1 d . . .
H2A H 0.431(3) 0.9149(16) 0.890(7) 0.034(11) Uiso 1 1 d . . .

loop_
_atom_site_aniso_label
_atom_site_aniso_U_11
_atom_site_aniso_U_22
_atom_site_aniso_U_33
_atom_site_aniso_U_23
_atom_site_aniso_U_13
_atom_site_aniso_U_12
N1 0.0170(8) 0.0139(9) 0.0152(9) 0.0007(7) -0.0031(8) 0.0021(7)
N2 0.0159(8) 0.0150(9) 0.0207(10) -0.0002(8) -0.0006(8) 0.0031(7)
N3 0.0166(9) 0.0182(9) 0.0179(10) 0.0029(8) 0.0008(8) 0.0058(7)
N4 0.0154(8) 0.0173(9) 0.0154(10) 0.0013(8) -0.0013(7) 0.0026(7)
N5 0.0205(9) 0.0167(10) 0.0293(12) 0.0035(9) -0.0016(9) 0.0034(8)
N6 0.0176(9) 0.0192(10) 0.0201(10) 0.0040(8) -0.0033(8) 0.0043(8)
O1 0.0180(7) 0.0160(8) 0.0156(8) 0.0031(6) 0.0030(7) 0.0065(6)
O2 0.0177(8) 0.0140(8) 0.0164(9) 0.0015(7) 0.0040(7) -0.0028(7)
O3 0.0206(8) 0.0149(8) 0.0126(8) 0.0026(6) -0.0015(7) 0.0004(6)
O4 0.072(2) 0.135(4) 0.251(7) -0.140(5) 0.047(3) -0.022(2)
C1 0.0143(9) 0.0120(10) 0.0141(10) 0.0015(8) -0.0008(8) 0.0013(8)
C2 0.0169(10) 0.0127(10) 0.0124(10) 0.0017(8) 0.0000(8) 0.0004(8)
C3 0.0186(10) 0.0145(10) 0.0138(11) 0.0005(8) 0.0011(9) 0.0021(9)
C4 0.0166(10) 0.0163(11) 0.0136(10) -0.0014(8) 0.0001(9) 0.0040(8)
C5 0.0134(9) 0.0149(11) 0.0170(11) 0.0005(9) 0.0032(8) 0.0033(8)
C6 0.0164(10) 0.0164(11) 0.0198(11) 0.0024(9) 0.0061(9) 0.0047(8)
C7 0.0153(10) 0.0208(11) 0.0151(10) 0.0039(9) 0.0055(9) 0.0051(9)
C8 0.0157(9) 0.0139(10) 0.0122(11) 0.0005(8) 0.0003(8) -0.0002(8)
C9 0.0191(10) 0.0185(11) 0.0178(11) 0.0007(9) -0.0041(9) 0.0001(9)
C10 0.0325(13) 0.0181(12) 0.0487(18) -0.0015(12) -0.0085(13) -0.0009(11)
C11 0.0182(11) 0.0256(12) 0.0233(13) 0.0005(10) -0.0038(10) 0.0001(9)

loop_
_atom_type_symbol
_atom_type_description
_atom_type_scat_dispersion_real
_atom_type_scat_dispersion_imag
_atom_type_scat_source
C C 0.0033 0.0016 'International Tables Vol C Tables 4.2.6.8 and 6.1.1.4'
H H 0.0000 0.0000 'International Tables Vol C Tables 4.2.6.8 and 6.1.1.4'
N N 0.0061 0.0033 'International Tables Vol C Tables 4.2.6.8 and 6.1.1.4'
O O 0.0106 0.0060 'International Tables Vol C Tables 4.2.6.8 and 6.1.1.4'

loop_
_geom_angle_atom_site_label_1
_geom_angle_atom_site_label_2
_geom_angle_atom_site_label_3
_geom_angle
_geom_angle_site_symmetry_1
_geom_angle_site_symmetry_3
_geom_angle_publ_flag
C5 N1 C4 120.85(19) . . ?
C5 N1 C9 120.14(19) . . ?
C4 N1 C9 117.82(18) . . ?
C5 N2 C6 114.1(2) . . ?
C7 N3 C6 114.25(19) . . ?
C7 N4 C5 113.9(2) . . ?
C6 N5 C10 121.7(2) . . ?
C7 N6 C11 123.9(2) . . ?
C1 O1 C4 108.34(16) . . ?
O1 C1 C8 109.51(18) . . ?
O1 C1 C2 104.15(17) . . ?
C8 C1 C2 114.24(19) . . ?
O3 C2 C1 112.31(18) . . ?
O3 C2 C3 112.34(18) . . ?
C1 C2 C3 101.08(17) . . ?
C2 C3 C4 104.55(18) . . ?
N1 C4 O1 107.77(17) . . ?
N1 C4 C3 115.04(19) . . ?
O1 C4 C3 105.61(17) . . ?
N2 C5 N4 126.5(2) . . ?
N2 C5 N1 116.0(2) . . ?
N4 C5 N1 117.5(2) . . ?
N2 C6 N5 116.7(2) . . ?
N2 C6 N3 125.7(2) . . ?
N5 C6 N3 117.6(2) . . ?
N6 C7 N4 117.9(2) . . ?
N6 C7 N3 116.6(2) . . ?
N4 C7 N3 125.5(2) . . ?
O2 C8 C1 111.85(18) . . ?

loop_
_geom_bond_atom_site_label_1
_geom_bond_atom_site_label_2
_geom_bond_distance
_geom_bond_site_symmetry_2
_geom_bond_publ_flag
N1 C5 1.371(3) . ?
N1 C4 1.439(3) . ?
N1 C9 1.465(3) . ?
N2 C5 1.337(3) . ?
N2 C6 1.339(3) . ?
N3 C7 1.347(3) . ?
N3 C6 1.350(3) . ?
N4 C7 1.343(3) . ?
N4 C5 1.344(3) . ?
N5 C6 1.345(3) . ?
N5 C10 1.449(4) . ?
N6 C7 1.336(3) . ?
N6 C11 1.449(3) . ?
O1 C1 1.434(3) . ?
O1 C4 1.458(3) . ?
O2 C8 1.427(3) . ?
O3 C2 1.419(3) . ?
C1 C8 1.507(3) . ?
C1 C2 1.525(3) . ?
C2 C3 1.527(3) . ?
C3 C4 1.541(3) . ?

loop_
_geom_hbond_atom_site_label_D
_geom_hbond_atom_site_label_H
_geom_hbond_atom_site_label_A
_geom_hbond_distance_DH
_geom_hbond_distance_HA
_geom_hbond_distance_DA
_geom_hbond_angle_DHA
_geom_hbond_site_symmetry_A
N5 H5A O3 0.91(3) 2.16(3) 2.998(3) 152(3) 3_646
N5 H5A O2 0.91(3) 2.74(4) 3.422(3) 133(3) 4_567
N6 H6A O1 0.83(3) 2.50(3) 3.264(3) 153(2) 4_567
N6 H6A O2 0.83(3) 3.16(3) 3.766(3) 131(2) 4_567
N6 H6A N1 0.83(3) 3.55(3) 4.047(3) 121(2) 4_567
O3 H3A O2 0.87(3) 2.04(3) 2.858(2) 156(3) 1_554
O3 H3A O2 0.87(3) 2.40(3) 2.942(2) 121(2) 2_674
O3 H3A O3 0.87(3) 3.31(3) 3.877(3) 126(2) 2_675
O2 H2A N3 0.71(4) 2.00(4) 2.712(3) 177(4) 4_467
O2 H2A N5 0.71(4) 2.93(4) 3.422(3) 129(3) 4_467
O2 H2A N6 0.71(4) 3.24(4) 3.766(3) 135(3) 4_467

loop_
_cod_related_entry_id
_cod_related_entry_database
_cod_related_entry_code
1 ChemSpider 30653337
